data_4021259
loop_
_publ_author_name
'Vadim A. Soloshonok'
'Hisanori Ueki'
'Rohit Tiwari'
'Chaozhong Cai'
'Victor J. Hruby'

_publ_section_title
;
 Virtually Complete Control of Simple and Face Diastereoselectivity
 in the Michael Addition Reactions between Achiral
 Equivalents of a Nucleophilic Glycine and (S)- or
 (R)-3-(E-Enoyl)-4-phenyl-1,3-oxazolidin-2-ones:
 Practical Method for Preparation of \b-Substituted
 Pyroglutamic Acids and Prolines
;
_journal_name_full 'Journal of Organic Chemistry'
_journal_page_first 4984
_journal_page_last 4990
_journal_paper_doi 10.1021/jo0495438
_journal_volume 69
_journal_year 2004
_chemical_formula_sum 'C41.8 H30.8 Cl5.4 F3 N4 Ni O6'
_chemical_formula_weight 992.24
_space_group_IT_number 19
_symmetry_cell_setting orthorhombic
_symmetry_space_group_name_Hall 'P 2ac 2ab'
_symmetry_space_group_name_H-M 'P 21 21 21'
_cell_angle_alpha 90.00
_cell_angle_beta 90.00
_cell_angle_gamma 90.00
_cell_formula_units_Z 4
_cell_length_a 10.6008(7)
_cell_length_b 17.7561(12)
_cell_length_c 22.3322(15)
_cell_measurement_temperature 110(2)
_cell_volume 4203.6(5)
_diffrn_ambient_temperature 110(2)
_exptl_crystal_density_diffrn 1.568
_exptl_crystal_density_meas 0.8314
_cod_depositor_comments
;
The following automatic conversions were performed:
'_symmetry_cell_setting' value 'Orthorhombic' changed to 'orthorhombic'
according to '/home/saulius/struct/CIF-dictionaries/cif_core.dic'
dictionary named 'cif_core.dic' version 2.4.1 from 2010-06-29.

Automatic conversion script
Id: cif_fix_enum 1527 2010-12-29 10:47:43Z saulius 
;
_cod_original_formula_sum 'C41.80 H30.80 Cl5.40 F3 N4 Ni O6'
_cod_database_code 4021259

loop_
_symmetry_equiv_pos_as_xyz
'x, y, z'
'-x+1/2, -y, z+1/2'
'-x, y+1/2, -z+1/2'
'x+1/2, -y+1/2, -z'

loop_
_atom_site_label
_atom_site_type_symbol
_atom_site_fract_x
_atom_site_fract_y
_atom_site_fract_z
_atom_site_U_iso_or_equiv
_atom_site_adp_type
_atom_site_occupancy
_atom_site_symmetry_multiplicity
_atom_site_calc_flag
_atom_site_refinement_flags
_atom_site_disorder_assembly
_atom_site_disorder_group
Ni1 Ni 0.49326(2) 0.663087(15) 0.245799(12) 0.01883(6) Uani 1 1 d . . .
O1 O 0.84690(15) 0.65197(10) 0.29826(8) 0.0303(4) Uani 1 1 d . . .
O2 O 0.35912(14) 0.68900(9) 0.19645(7) 0.0230(4) Uani 1 1 d . . .
O3 O 0.14911(14) 0.69843(9) 0.19646(7) 0.0245(4) Uani 1 1 d . . .
F1 F 0.6903(2) 0.98888(9) 0.33151(9) 0.0520(12) Uani 0.34 1 d PDU A 1
F2 F 0.78457(14) 0.88742(12) 0.30506(10) 0.0221(8) Uani 0.34 1 d PDU A 1
F3 F 0.6959(2) 0.95705(13) 0.23900(8) 0.0392(10) Uani 0.34 1 d PDU A 1
F1' F 0.77852(15) 0.90738(13) 0.32086(10) 0.0446(12) Uani 0.33 1 d PDU A 2
F2' F 0.6662(2) 1.00428(8) 0.30059(11) 0.0295(9) Uani 0.33 1 d PDU A 2
F3' F 0.7138(2) 0.92624(16) 0.23118(8) 0.0457(12) Uani 0.33 1 d PDU A 2
F1" F 0.6739(2) 0.98983(10) 0.26275(9) 0.0394(11) Uani 0.33 1 d PDU A 3
F2" F 0.7145(2) 0.95964(13) 0.35353(9) 0.0433(11) Uani 0.33 1 d PDU A 3
F3" F 0.78007(16) 0.88989(14) 0.28165(13) 0.0547(14) Uani 0.33 1 d PDU A 3
O6 O 0.10704(17) 0.85306(10) 0.40160(8) 0.0286(4) Uani 1 1 d . . .
O7 O 0.03813(17) 0.89216(10) 0.21815(8) 0.0316(4) Uani 1 1 d . . .
O8 O -0.00742(16) 1.00585(10) 0.25472(8) 0.0342(4) Uani 1 1 d . . .
N1 N 0.61294(17) 0.71494(11) 0.19821(8) 0.0211(4) Uani 1 1 d . . .
N2 N 0.63205(17) 0.62653(11) 0.28742(8) 0.0204(4) Uani 1 1 d . . .
N3 N 0.37389(17) 0.63171(10) 0.30120(8) 0.0193(4) Uani 1 1 d . . .
C0 C 0.6818(2) 0.93064(16) 0.29384(16) 0.0401(7) Uani 1 1 d . . .
N5 N 0.06363(18) 0.92063(11) 0.31972(9) 0.0234(4) Uani 1 1 d . . .
C1 C 0.5902(2) 0.75843(13) 0.15094(11) 0.0239(5) Uani 1 1 d . . .
H1A H 0.5067 0.7616 0.1358 0.029 Uiso 1 1 calc R . .
C2 C 0.6852(2) 0.79922(14) 0.12321(11) 0.0264(5) Uani 1 1 d . . .
H2A H 0.6673 0.8292 0.0890 0.032 Uiso 1 1 calc R . .
C3 C 0.8071(2) 0.79575(14) 0.14614(11) 0.0290(5) Uani 1 1 d . . .
H3A H 0.8730 0.8243 0.1284 0.035 Uiso 1 1 calc R . .
C4 C 0.8313(2) 0.74990(14) 0.19538(11) 0.0273(5) Uani 1 1 d . . .
H4A H 0.9140 0.7454 0.2113 0.033 Uiso 1 1 calc R . .
C5 C 0.7305(2) 0.71095(13) 0.22051(10) 0.0212(5) Uani 1 1 d . . .
C6 C 0.7444(2) 0.65981(14) 0.27358(11) 0.0241(5) Uani 1 1 d . . .
C7 C 0.6244(2) 0.56472(12) 0.32616(10) 0.0219(5) Uani 1 1 d . . .
C8 C 0.7290(2) 0.51633(13) 0.33500(10) 0.0238(5) Uani 1 1 d . . .
H8A H 0.8070 0.5279 0.3162 0.029 Uiso 1 1 calc R . .
C9 C 0.7205(2) 0.45337(14) 0.37001(11) 0.0262(5) Uani 1 1 d . . .
H9A H 0.7914 0.4210 0.3740 0.031 Uiso 1 1 calc R . .
C10 C 0.6072(2) 0.43610(13) 0.40037(11) 0.0259(5) Uani 1 1 d . . .
H10A H 0.6018 0.3930 0.4255 0.031 Uiso 1 1 calc R . .
C11 C 0.5055(2) 0.48260(12) 0.39291(10) 0.0245(5) Uani 1 1 d . . .
H11A H 0.4297 0.4715 0.4137 0.029 Uiso 1 1 calc R . .
C12 C 0.5092(2) 0.54635(12) 0.35548(9) 0.0211(4) Uani 1 1 d . . .
C13 C 0.3912(2) 0.58838(12) 0.34716(10) 0.0203(4) Uani 1 1 d . . .
C14 C 0.2926(2) 0.57776(12) 0.39476(11) 0.0242(5) Uani 1 1 d . . .
C15 C 0.1823(2) 0.53790(14) 0.38425(12) 0.0292(5) Uani 1 1 d . . .
H15A H 0.1640 0.5187 0.3455 0.035 Uiso 1 1 calc R . .
C16 C 0.0984(3) 0.52654(17) 0.43193(14) 0.0396(7) Uani 1 1 d . . .
H16A H 0.0222 0.4995 0.4257 0.048 Uiso 1 1 calc R . .
C17 C 0.1266(3) 0.55468(19) 0.48807(14) 0.0448(8) Uani 1 1 d . . .
H17A H 0.0692 0.5465 0.5201 0.054 Uiso 1 1 calc R . .
C18 C 0.2347(3) 0.59376(17) 0.49841(12) 0.0380(7) Uani 1 1 d . . .
H18A H 0.2523 0.6129 0.5372 0.046 Uiso 1 1 calc R . .
C19 C 0.3195(3) 0.60550(14) 0.45150(11) 0.0296(6) Uani 1 1 d . . .
H19A H 0.3955 0.6325 0.4584 0.035 Uiso 1 1 calc R . .
C20 C 0.25170(18) 0.67023(12) 0.28950(10) 0.0183(4) Uani 1 1 d . . .
H20A H 0.1809 0.6353 0.2998 0.022 Uiso 1 1 calc R . .
C21 C 0.2485(2) 0.68678(12) 0.22225(10) 0.0195(5) Uani 1 1 d . . .
C22 C 0.23695(19) 0.74510(12) 0.32648(10) 0.0182(4) Uani 1 1 d . . .
H22A H 0.2342 0.7310 0.3698 0.022 Uiso 1 1 calc R . .
C23 C 0.3484(2) 0.79746(12) 0.31780(10) 0.0198(5) Uani 1 1 d . . .
C24 C 0.4368(2) 0.80331(15) 0.36323(11) 0.0286(5) Uani 1 1 d . A .
H24A H 0.4243 0.7768 0.3997 0.034 Uiso 1 1 calc R . .
C25 C 0.5432(2) 0.84751(17) 0.35576(13) 0.0374(6) Uani 1 1 d . . .
H25A H 0.6037 0.8514 0.3870 0.045 Uiso 1 1 calc R A .
C26A C 0.56106(19) 0.88610(10) 0.30248(8) 0.0299(6) Uani 1 1 d D A .
C27 C 0.4725(2) 0.88273(13) 0.25752(11) 0.0255(5) Uani 1 1 d . . .
H27A H 0.4847 0.9098 0.2213 0.031 Uiso 1 1 calc R A .
C28 C 0.3651(2) 0.83929(13) 0.26574(10) 0.0223(5) Uani 1 1 d . A .
H28A H 0.3021 0.8381 0.2355 0.027 Uiso 1 1 calc R . .
C29 C 0.1098(2) 0.78258(12) 0.31095(11) 0.0218(5) Uani 1 1 d . . .
H29A H 0.1078 0.7957 0.2679 0.026 Uiso 1 1 calc R . .
H29B H 0.0398 0.7471 0.3191 0.026 Uiso 1 1 calc R . .
C30 C 0.09366(19) 0.85272(13) 0.34814(11) 0.0228(5) Uani 1 1 d . . .
C31 C 0.0325(2) 0.93401(14) 0.26005(12) 0.0268(5) Uani 1 1 d . . .
C32 C -0.0125(2) 1.04295(14) 0.31210(13) 0.0333(6) Uani 1 1 d . . .
H32A H -0.1011 1.0524 0.3240 0.040 Uiso 1 1 calc R . .
H32B H 0.0327 1.0917 0.3106 0.040 Uiso 1 1 calc R . .
C33 C 0.0516(2) 0.98904(13) 0.35647(12) 0.0264(5) Uani 1 1 d . . .
H33A H -0.0059 0.9791 0.3911 0.032 Uiso 1 1 calc R . .
C34 C 0.1764(2) 1.01878(13) 0.37897(11) 0.0257(5) Uani 1 1 d . . .
C35 C 0.2854(2) 1.01572(15) 0.34423(13) 0.0310(6) Uani 1 1 d . . .
H35A H 0.2833 0.9925 0.3059 0.037 Uiso 1 1 calc R . .
C36 C 0.3969(2) 1.04643(15) 0.36549(14) 0.0351(7) Uani 1 1 d . . .
H36A H 0.4710 1.0435 0.3417 0.042 Uiso 1 1 calc R . .
C37 C 0.4022(3) 1.08140(17) 0.42108(15) 0.0412(7) Uani 1 1 d . . .
H37A H 0.4796 1.1008 0.4359 0.049 Uiso 1 1 calc R . .
C38 C 0.2936(3) 1.0874(2) 0.45426(16) 0.0520(9) Uani 1 1 d . . .
H38A H 0.2948 1.1137 0.4913 0.062 Uiso 1 1 calc R . .
C39 C 0.1811(3) 1.05490(19) 0.43393(14) 0.0442(8) Uani 1 1 d . . .
H39A H 0.1074 1.0577 0.4580 0.053 Uiso 1 1 calc R . .
C40 C -0.19106(12) 1.18303(7) 0.43641(11) 0.0258(6) Uani 0.80 1 d PD . .
H40 H -0.1937 1.1843 0.3917 0.031 Uiso 0.80 1 calc PR B 1
Cl1 Cl -0.05200(10) 1.22705(7) 0.46136(6) 0.0538(3) Uani 0.65 1 d PD C 1
Cl2 Cl -0.19309(10) 1.08925(5) 0.46057(5) 0.0337(2) Uani 0.65 1 d PD C 1
Cl3 Cl -0.32208(9) 1.23146(6) 0.46500(5) 0.0395(3) Uani 0.65 1 d PD C 1
Cl1' Cl -0.03053(16) 1.19984(18) 0.4432(2) 0.093(3) Uani 0.15 1 d PD C 2
Cl2' Cl -0.2308(3) 1.09285(10) 0.4612(2) 0.0400(12) Uani 0.15 1 d PD C 2
Cl3' Cl -0.2811(3) 1.25166(14) 0.4717(2) 0.129(3) Uani 0.15 1 d PD C 2
C41 C 0.18277(15) 0.16116(10) 0.05996(11) 0.0367(6) Uani 1 1 d D . .
H41A H 0.1662 0.1367 0.0995 0.044 Uiso 1 1 calc R . .
Cl4 Cl 0.32530(8) 0.21069(5) 0.06526(7) 0.0845(4) Uani 1 1 d D . .
Cl5 Cl 0.05755(7) 0.22249(4) 0.04456(4) 0.04426(18) Uani 1 1 d D . .
Cl6 Cl 0.19689(7) 0.09013(5) 0.00606(4) 0.04931(19) Uani 1 1 d D . .

loop_
_atom_site_aniso_label
_atom_site_aniso_U_11
_atom_site_aniso_U_22
_atom_site_aniso_U_33
_atom_site_aniso_U_23
_atom_site_aniso_U_13
_atom_site_aniso_U_12
Ni1 0.01640(10) 0.02068(11) 0.01940(11) 0.00178(10) 0.00136(10) 0.00012(9)
O1 0.0209(7) 0.0357(9) 0.0343(9) 0.0061(8) -0.0037(6) -0.0026(7)
O2 0.0190(6) 0.0284(8) 0.0217(7) 0.0018(7) 0.0024(6) -0.0013(6)
O3 0.0190(6) 0.0284(8) 0.0262(8) -0.0035(7) -0.0024(6) -0.0004(6)
F1 0.047(2) 0.046(2) 0.063(2) -0.0082(18) 0.0016(18) -0.0093(17)
F2 0.0121(13) 0.0305(16) 0.0237(15) 0.0019(14) 0.0042(12) -0.0047(12)
F3 0.0354(17) 0.0314(17) 0.051(2) 0.0147(16) -0.0025(16) -0.0150(15)
F1' 0.0356(19) 0.048(2) 0.050(2) 0.0026(18) -0.0044(16) -0.0049(17)
F2' 0.0251(15) 0.0242(16) 0.0390(18) -0.0005(15) 0.0094(14) -0.0054(13)
F3' 0.0440(19) 0.044(2) 0.049(2) -0.0097(17) 0.0155(16) -0.0087(17)
F1" 0.0403(18) 0.0364(18) 0.0415(19) 0.0099(16) -0.0023(16) -0.0097(16)
F2" 0.0450(19) 0.0463(19) 0.0385(19) 0.0079(16) -0.0068(16) -0.0209(16)
F3" 0.047(2) 0.056(2) 0.061(2) -0.0014(19) 0.0094(18) -0.0036(18)
O6 0.0353(8) 0.0252(8) 0.0254(8) -0.0009(7) -0.0009(7) 0.0029(7)
O7 0.0325(8) 0.0340(9) 0.0282(8) 0.0060(7) -0.0020(7) -0.0033(7)
O8 0.0300(8) 0.0291(8) 0.0436(10) 0.0119(7) -0.0043(9) 0.0003(7)
N1 0.0190(7) 0.0232(9) 0.0211(8) -0.0016(7) 0.0032(7) -0.0006(7)
N2 0.0221(8) 0.0211(8) 0.0181(8) 0.0016(7) -0.0005(7) 0.0012(7)
N3 0.0207(8) 0.0170(8) 0.0202(8) -0.0016(7) 0.0010(7) 0.0016(7)
C0 0.0183(10) 0.0318(13) 0.0703(19) -0.0039(13) -0.0020(12) -0.0043(10)
N5 0.0195(8) 0.0199(8) 0.0307(10) 0.0009(8) 0.0014(7) 0.0010(7)
C1 0.0200(9) 0.0273(11) 0.0245(10) 0.0007(9) 0.0020(8) 0.0005(8)
C2 0.0278(10) 0.0277(11) 0.0239(10) 0.0023(9) 0.0028(9) -0.0003(9)
C3 0.0251(10) 0.0306(11) 0.0312(12) 0.0010(10) 0.0076(9) -0.0044(9)
C4 0.0209(9) 0.0299(11) 0.0311(12) -0.0009(10) 0.0044(9) -0.0040(9)
C5 0.0184(9) 0.0236(10) 0.0217(10) -0.0013(9) 0.0020(8) -0.0005(8)
C6 0.0197(9) 0.0252(10) 0.0274(10) -0.0026(9) -0.0003(8) 0.0001(9)
C7 0.0237(10) 0.0201(10) 0.0220(10) -0.0027(8) -0.0009(8) -0.0009(8)
C8 0.0219(9) 0.0265(11) 0.0230(10) -0.0023(9) -0.0013(8) 0.0021(8)
C9 0.0242(10) 0.0250(11) 0.0294(12) 0.0001(9) -0.0039(9) 0.0053(9)
C10 0.0328(11) 0.0219(10) 0.0230(10) 0.0021(9) -0.0028(9) -0.0001(9)
C11 0.0280(10) 0.0215(9) 0.0241(10) -0.0020(8) -0.0008(9) -0.0011(9)
C12 0.0239(9) 0.0197(9) 0.0196(9) -0.0015(8) -0.0006(8) 0.0011(8)
C13 0.0231(9) 0.0178(9) 0.0201(9) -0.0031(8) 0.0010(8) 0.0009(8)
C14 0.0280(10) 0.0174(9) 0.0273(11) 0.0049(9) 0.0057(9) 0.0045(8)
C15 0.0266(10) 0.0271(11) 0.0338(12) 0.0049(10) 0.0049(10) -0.0001(9)
C16 0.0314(12) 0.0387(14) 0.0488(16) 0.0124(13) 0.0130(11) -0.0027(11)
C17 0.0385(13) 0.0540(17) 0.0418(14) 0.0130(13) 0.0204(12) 0.0108(13)
C18 0.0430(13) 0.0442(15) 0.0267(12) 0.0036(12) 0.0143(11) 0.0070(12)
C19 0.0381(12) 0.0254(11) 0.0252(11) 0.0036(9) 0.0070(10) 0.0011(10)
C20 0.0165(8) 0.0174(9) 0.0211(10) 0.0023(8) 0.0019(7) -0.0020(7)
C21 0.0188(9) 0.0154(9) 0.0244(10) -0.0008(8) 0.0013(8) -0.0035(7)
C22 0.0152(8) 0.0194(9) 0.0201(10) 0.0028(8) 0.0022(7) 0.0007(7)
C23 0.0185(8) 0.0180(9) 0.0228(10) -0.0017(8) 0.0010(7) 0.0029(8)
C24 0.0288(10) 0.0307(11) 0.0263(11) 0.0039(10) -0.0079(9) -0.0044(10)
C25 0.0266(11) 0.0420(14) 0.0436(14) 0.0034(12) -0.0169(10) -0.0119(11)
C26A 0.0195(9) 0.0261(11) 0.0441(14) -0.0036(11) -0.0012(10) -0.0033(9)
C27 0.0236(9) 0.0226(9) 0.0304(11) 0.0008(9) 0.0046(9) -0.0024(8)
C28 0.0229(9) 0.0202(9) 0.0238(10) -0.0010(9) -0.0022(8) -0.0011(8)
C29 0.0170(8) 0.0197(9) 0.0288(11) -0.0015(9) -0.0015(8) -0.0002(8)
C30 0.0150(8) 0.0233(10) 0.0302(11) 0.0008(9) 0.0016(8) -0.0012(8)
C31 0.0171(8) 0.0296(11) 0.0337(12) 0.0063(10) 0.0002(8) -0.0034(8)
C32 0.0237(10) 0.0252(10) 0.0509(15) 0.0027(11) -0.0004(11) 0.0023(10)
C33 0.0255(10) 0.0188(10) 0.0350(12) -0.0020(10) 0.0045(9) 0.0026(9)
C34 0.0233(10) 0.0206(10) 0.0332(12) 0.0021(9) 0.0029(9) 0.0017(8)
C35 0.0265(11) 0.0299(12) 0.0366(13) -0.0033(11) 0.0022(10) -0.0011(9)
C36 0.0243(11) 0.0265(12) 0.0544(17) 0.0061(12) 0.0017(11) -0.0023(10)
C37 0.0374(13) 0.0347(14) 0.0516(16) 0.0009(13) -0.0108(12) -0.0104(12)
C38 0.0551(17) 0.0564(19) 0.0445(17) -0.0095(16) -0.0044(14) -0.0102(16)
C39 0.0407(14) 0.0514(17) 0.0403(15) -0.0085(13) 0.0097(12) -0.0023(13)
C40 0.0356(14) 0.0255(13) 0.0163(12) 0.0025(11) 0.0020(11) 0.0004(12)
Cl1 0.0482(6) 0.0660(7) 0.0473(6) -0.0020(6) 0.0164(5) -0.0253(6)
Cl2 0.0404(5) 0.0266(4) 0.0341(5) 0.0008(4) 0.0030(4) 0.0102(4)
Cl3 0.0469(5) 0.0356(5) 0.0361(5) -0.0116(4) -0.0114(4) 0.0184(4)
Cl1' 0.0157(17) 0.245(10) 0.018(2) 0.009(4) 0.0011(15) -0.041(3)
Cl2' 0.036(2) 0.031(2) 0.053(3) 0.022(2) -0.0246(19) -0.0115(18)
Cl3' 0.284(9) 0.080(3) 0.024(3) 0.003(3) -0.003(4) 0.132(4)
C41 0.0367(12) 0.0319(12) 0.0414(14) -0.0005(12) -0.0044(11) 0.0011(12)
Cl4 0.0472(4) 0.0495(5) 0.1568(11) 0.0182(6) -0.0369(6) -0.0161(4)
Cl5 0.0414(3) 0.0423(4) 0.0490(4) 0.0058(3) 0.0026(3) 0.0092(3)
Cl6 0.0452(4) 0.0565(4) 0.0462(4) -0.0090(4) 0.0112(3) 0.0052(4)

loop_
_geom_bond_atom_site_label_1
_geom_bond_atom_site_label_2
_geom_bond_distance
_geom_bond_site_symmetry_2
_geom_bond_publ_flag
Ni1 N3 1.8553(18) . ?
Ni1 O2 1.8570(16) . ?
Ni1 N2 1.8573(19) . ?
Ni1 N1 1.8939(19) . ?
O1 C6 1.227(3) . ?
O2 C21 1.308(3) . ?
O3 C21 1.218(3) . ?
F1 C0 1.336(3) . ?
F2 C0 1.356(3) . ?
F3 C0 1.320(4) . ?
F1' C0 1.259(3) . ?
F2' C0 1.327(3) . ?
F3' C0 1.442(4) . ?
F1" C0 1.262(3) . ?
F2" C0 1.470(4) . ?
F3" C0 1.297(3) . ?
O6 C30 1.202(3) . ?
O7 C31 1.196(3) . ?
O8 C31 1.349(3) . ?
O8 C32 1.442(3) . ?
N1 C1 1.330(3) . ?
N1 C5 1.344(3) . ?
N2 C6 1.365(3) . ?
N2 C7 1.400(3) . ?
N3 C13 1.296(3) . ?
N3 C20 1.488(3) . ?
C0 C26A 1.517(3) . ?
N5 C31 1.393(3) . ?
N5 C30 1.399(3) . ?
N5 C33 1.472(3) . ?
C1 C2 1.386(3) . ?
C2 C3 1.391(4) . ?
C3 C4 1.392(4) . ?
C4 C5 1.390(3) . ?
C5 C6 1.500(3) . ?
C7 C8 1.416(3) . ?
C7 C12 1.424(3) . ?
C8 C9 1.367(3) . ?
C9 C10 1.413(3) . ?
C10 C11 1.368(3) . ?
C11 C12 1.408(3) . ?
C12 C13 1.468(3) . ?
C13 C14 1.503(3) . ?
C14 C15 1.387(3) . ?
C14 C19 1.389(3) . ?
C15 C16 1.402(4) . ?
C16 C17 1.382(5) . ?
C17 C18 1.359(4) . ?
C18 C19 1.396(4) . ?
C20 C21 1.531(3) . ?
C20 C22 1.573(3) . ?
C22 C23 1.516(3) . ?
C22 C29 1.543(3) . ?
C23 C24 1.385(3) . ?
C23 C28 1.391(3) . ?
C24 C25 1.385(4) . ?
C25 C26A 1.386(3) . ?
C26A C27 1.376(3) . ?
C27 C28 1.388(3) . ?
C29 C30 1.507(3) . ?
C32 C33 1.536(4) . ?
C33 C34 1.511(3) . ?
C34 C39 1.386(4) . ?
C34 C35 1.393(3) . ?
C35 C36 1.386(4) . ?
C36 C37 1.389(4) . ?
C37 C38 1.373(5) . ?
C38 C39 1.400(5) . ?
C40 Cl1' 1.734(2) . ?
C40 Cl3' 1.737(2) . ?
C40 Cl2' 1.746(2) . ?
C40 Cl2 1.7505(16) . ?
C40 Cl3 1.7540(17) . ?
C40 Cl1 1.7592(17) . ?
C41 Cl6 1.7498(19) . ?
C41 Cl5 1.7510(17) . ?
C41 Cl4 1.7522(18) . ?
